data_4001257
loop_
_publ_author_name
'Ruddy, Daniel A.'
'Jarupatrakorn, Jonggol'
'Rioux, Robert M.'
'Miller, Jeffrey T.'
'McMurdo, Meredith J.'
'McBee, Jennifer L.'
'Tupper, Karl A.'
'Tilley, T. Don'

_publ_section_title
;
 Site-Isolated Pt-SBA15 Materials from Tris(tert-butoxy)siloxy Complexes
 of Pt(II) and Pt(IV)
;
_journal_issue 20
_journal_name_full 'Chemistry of Materials'
_journal_page_first 6517
_journal_paper_doi 10.1021/cm801598k
_journal_volume 20
_journal_year 2008
_chemical_formula_moiety 'C32 H66 O8 Pt Si2'
_chemical_formula_sum 'C32 H66 O8 Pt Si2'
_chemical_formula_weight 830.12
_chemical_name_systematic
;
 ?
;
_space_group_IT_number 5
_symmetry_cell_setting monoclinic
_symmetry_space_group_name_Hall 'C 2y'
_symmetry_space_group_name_H-M 'C 1 2 1'
_atom_sites_solution_hydrogens geom
_atom_sites_solution_primary direct
_atom_sites_solution_secondary difmap
_audit_creation_method SHELXL-97
_cell_angle_alpha 90.00
_cell_angle_beta 111.17(3)
_cell_angle_gamma 90.00
_cell_formula_units_Z 4
_cell_length_a 14.501(3)
_cell_length_b 15.714(3)
_cell_length_c 18.541(4)
_cell_measurement_reflns_used 3691
_cell_measurement_temperature 150(2)
_cell_measurement_theta_max 23.47
_cell_measurement_theta_min 2.35
_cell_volume 3939.8(16)
_computing_cell_refinement 'Bruker XSCANS'
_computing_data_collection 'Bruker XSCANS'
_computing_data_reduction 'Bruker SHELXTL'
_computing_molecular_graphics 'Bruker SHELXTL'
_computing_publication_material 'Bruker SHELXTL'
_computing_structure_refinement 'SHELXL-97 (Sheldrick, 1997)'
_computing_structure_solution 'SHELXS-97 (Sheldrick, 1990)'
_diffrn_ambient_temperature 150(2)
_diffrn_measured_fraction_theta_full 0.990
_diffrn_measured_fraction_theta_max 0.990
_diffrn_measurement_device_type 'Bruker P4'
_diffrn_measurement_method '\w scans'
_diffrn_radiation_monochromator graphite
_diffrn_radiation_source 'fine-focus sealed tube'
_diffrn_radiation_type MoK\a
_diffrn_radiation_wavelength 0.71073
_diffrn_reflns_av_R_equivalents 0.0344
_diffrn_reflns_av_sigmaI/netI 0.0810
_diffrn_reflns_limit_h_max 18
_diffrn_reflns_limit_h_min -16
_diffrn_reflns_limit_k_max 18
_diffrn_reflns_limit_k_min -19
_diffrn_reflns_limit_l_max 23
_diffrn_reflns_limit_l_min -22
_diffrn_reflns_number 12433
_diffrn_reflns_theta_full 26.38
_diffrn_reflns_theta_max 26.38
_diffrn_reflns_theta_min 2.36
_diffrn_standards_decay_% 0
_diffrn_standards_interval_count 0
_diffrn_standards_interval_time 0
_diffrn_standards_number 0
_exptl_absorpt_coefficient_mu 3.664
_exptl_absorpt_correction_T_max 0.833
_exptl_absorpt_correction_T_min 0.444
_exptl_absorpt_correction_type multi-scan
_exptl_absorpt_process_details 'sadabs, 2004'
_exptl_crystal_colour colorless
_exptl_crystal_density_diffrn 1.400
_exptl_crystal_density_method 'not measured'
_exptl_crystal_description plate
_exptl_crystal_F_000 1712
_exptl_crystal_size_max 0.27
_exptl_crystal_size_mid 0.19
_exptl_crystal_size_min 0.05
_refine_diff_density_max 2.037
_refine_diff_density_min -0.965
_refine_diff_density_rms 0.114
_refine_ls_abs_structure_details 'Flack H D (1983), Acta Cryst. A39, 876-881'
_refine_ls_abs_structure_Flack 0.004(6)
_refine_ls_extinction_method none
_refine_ls_goodness_of_fit_ref 0.998
_refine_ls_hydrogen_treatment constr
_refine_ls_matrix_type full
_refine_ls_number_parameters 389
_refine_ls_number_reflns 6510
_refine_ls_number_restraints 1
_refine_ls_restrained_S_all 0.998
_refine_ls_R_factor_all 0.0439
_refine_ls_R_factor_gt 0.0343
_refine_ls_shift/su_max 0.002
_refine_ls_shift/su_mean 0.000
_refine_ls_structure_factor_coef Fsqd
_refine_ls_weighting_details 'calc w=1/[\s^2^(Fo^2^)+(0.0091P)^2^+0.0000P] where P=(Fo^2^+2Fc^2^)/3'
_refine_ls_weighting_scheme calc
_refine_ls_wR_factor_gt 0.0659
_refine_ls_wR_factor_ref 0.0679
_reflns_number_gt 5640
_reflns_number_total 6510
_reflns_threshold_expression >2sigma(I)
_cod_data_source_file cm801598k_si_002.cif
_cod_data_source_block dr1
_cod_depositor_comments
;
The following automatic conversions were performed:

'_symmetry_cell_setting' value 'Monoclinic' changed to 'monoclinic'
according to /home/saulius/struct/CIF-dictionaries/cif_core.dic
dictionary named 'cif_core.dic' version 2.4.1 from 2010-06-29.

Automatic conversion script
Id: cif_fix_values 1715 2011-07-08 13:25:40Z adriana 
;
_cod_original_cell_volume 3939.8(15)
_cod_original_sg_symbol_H-M C2
_cod_database_code 4001257

loop_
_symmetry_equiv_pos_as_xyz
'x, y, z'
'-x, y, -z'
'x+1/2, y+1/2, z'
'-x+1/2, y+1/2, -z'

loop_
_atom_site_label
_atom_site_type_symbol
_atom_site_fract_x
_atom_site_fract_y
_atom_site_fract_z
_atom_site_U_iso_or_equiv
_atom_site_adp_type
_atom_site_occupancy
_atom_site_symmetry_multiplicity
_atom_site_calc_flag
_atom_site_refinement_flags
Pt1 Pt 0.0000 -0.162852(15) 0.0000 0.01798(13) Uani 1 2 d S
Si1 Si -0.17942(13) -0.04546(10) 0.03073(10) 0.0205(4) Uani 1 1 d .
O1 O -0.0773(5) -0.0688(4) 0.0217(4) 0.0303(18) Uani 1 1 d .
O2 O -0.2765(3) -0.0455(3) -0.0511(2) 0.0261(10) Uani 1 1 d .
O3 O -0.1712(3) 0.0497(2) 0.0694(2) 0.0209(9) Uani 1 1 d .
O4 O -0.2047(3) -0.1178(2) 0.0850(2) 0.0212(9) Uani 1 1 d .
C1 C 0.0566(8) -0.2603(7) -0.0514(7) 0.033(3) Uani 1 1 d .
H1A H 0.0847 -0.2378 -0.0883 0.040 Uiso 1 1 calc R
C12 C -0.1241(7) 0.1599(5) 0.1651(5) 0.038(2) Uani 1 1 d .
H12A H -0.1514 0.2019 0.1256 0.057 Uiso 1 1 calc R
H12B H -0.0705 0.1844 0.2071 0.057 Uiso 1 1 calc R
H12C H -0.1744 0.1406 0.1836 0.057 Uiso 1 1 calc R
C5 C -0.2945(5) -0.0111(4) -0.1268(4) 0.0265(15) Uani 1 1 d .
C9 C -0.0855(4) 0.0837(4) 0.1314(4) 0.0222(14) Uani 1 1 d .
C16 C -0.2677(6) -0.1784(5) 0.1735(5) 0.039(2) Uani 1 1 d .
H16A H -0.2327 -0.1377 0.2123 0.058 Uiso 1 1 calc R
H16B H -0.2260 -0.2267 0.1762 0.058 Uiso 1 1 calc R
H16C H -0.3261 -0.1966 0.1821 0.058 Uiso 1 1 calc R
C13 C -0.2966(5) -0.1381(5) 0.0948(5) 0.0244(16) Uani 1 1 d .
C4 C -0.1181(5) -0.2522(4) -0.0216(4) 0.0273(15) Uani 1 1 d .
H4A H -0.1823 -0.2268 -0.0278 0.033 Uiso 1 1 calc R
C3 C -0.1192(5) -0.3114(4) -0.0865(4) 0.0311(16) Uani 1 1 d .
H3A H -0.1569 -0.2850 -0.1357 0.037 Uiso 1 1 calc R
H3B H -0.1525 -0.3637 -0.0826 0.037 Uiso 1 1 calc R
C15 C -0.3534(5) -0.2003(4) 0.0323(4) 0.0323(16) Uani 1 1 d .
H15A H -0.3133 -0.2496 0.0346 0.048 Uiso 1 1 calc R
H15B H -0.3703 -0.1738 -0.0174 0.048 Uiso 1 1 calc R
H15C H -0.4127 -0.2172 0.0401 0.048 Uiso 1 1 calc R
C8 C -0.2721(6) 0.0855(4) -0.1190(4) 0.0367(17) Uani 1 1 d .
H8A H -0.2030 0.0942 -0.0899 0.055 Uiso 1 1 calc R
H8B H -0.3106 0.1121 -0.0926 0.055 Uiso 1 1 calc R
H8C H -0.2887 0.1102 -0.1695 0.055 Uiso 1 1 calc R
C11 C -0.0413(5) 0.0169(4) 0.1945(4) 0.0362(17) Uani 1 1 d .
H11A H -0.0192 -0.0312 0.1731 0.054 Uiso 1 1 calc R
H11B H -0.0906 -0.0012 0.2145 0.054 Uiso 1 1 calc R
H11C H 0.0138 0.0410 0.2356 0.054 Uiso 1 1 calc R
C14 C -0.3594(5) -0.0584(4) 0.0919(4) 0.0326(16) Uani 1 1 d .
H14A H -0.3228 -0.0199 0.1322 0.049 Uiso 1 1 calc R
H14B H -0.4194 -0.0747 0.0990 0.049 Uiso 1 1 calc R
H14C H -0.3752 -0.0310 0.0426 0.049 Uiso 1 1 calc R
C7 C -0.4015(5) -0.0270(5) -0.1718(4) 0.0382(18) Uani 1 1 d .
H7A H -0.4137 -0.0872 -0.1761 0.057 Uiso 1 1 calc R
H7B H -0.4190 -0.0028 -0.2225 0.057 Uiso 1 1 calc R
H7C H -0.4408 -0.0012 -0.1456 0.057 Uiso 1 1 calc R
C10 C -0.0097(5) 0.1132(4) 0.0985(4) 0.0289(16) Uani 1 1 d .
H10A H 0.0134 0.0653 0.0776 0.043 Uiso 1 1 calc R
H10B H 0.0450 0.1389 0.1388 0.043 Uiso 1 1 calc R
H10C H -0.0392 0.1540 0.0583 0.043 Uiso 1 1 calc R
C2 C -0.0156(5) -0.3326(4) -0.0852(4) 0.0307(16) Uani 1 1 d .
H2A H 0.0082 -0.3836 -0.0547 0.037 Uiso 1 1 calc R
H2B H -0.0190 -0.3441 -0.1375 0.037 Uiso 1 1 calc R
C6 C -0.2291(5) -0.0555(5) -0.1632(4) 0.0378(17) Uani 1 1 d .
H6A H -0.2432 -0.1153 -0.1671 0.057 Uiso 1 1 calc R
H6B H -0.1609 -0.0466 -0.1316 0.057 Uiso 1 1 calc R
H6C H -0.2418 -0.0326 -0.2139 0.057 Uiso 1 1 calc R
Pt2 Pt -0.5000 0.037672(16) -0.5000 0.02318(15) Uani 1 2 d S
Si2 Si -0.65877(14) 0.15273(11) -0.44745(11) 0.0256(4) Uani 1 1 d .
O12 O -0.6553(3) 0.2470(3) -0.4087(3) 0.0325(11) Uani 1 1 d .
O9 O -0.5541(5) 0.1308(5) -0.4524(4) 0.034(2) Uani 1 1 d .
C22 C -0.5144(5) -0.0507(4) -0.4184(4) 0.0289(15) Uani 1 1 d .
H22A H -0.5279 -0.0236 -0.3756 0.035 Uiso 1 1 calc R
C23 C -0.5973(8) -0.0590(6) -0.4842(6) 0.033(3) Uani 1 1 d .
H23A H -0.6587 -0.0378 -0.4801 0.039 Uiso 1 1 calc R
O10 O -0.7541(3) 0.1529(3) -0.5285(2) 0.0334(11) Uani 1 1 d .
O11 O -0.6836(3) 0.0799(3) -0.3939(3) 0.0336(11) Uani 1 1 d .
C24 C -0.6100(6) -0.1332(4) -0.5427(4) 0.0365(18) Uani 1 1 d .
H24A H -0.5730 -0.1822 -0.5155 0.044 Uiso 1 1 calc R
H24B H -0.6792 -0.1491 -0.5646 0.044 Uiso 1 1 calc R
C25 C -0.7705(6) 0.1876(5) -0.6038(4) 0.0353(17) Uani 1 1 d .
C29 C -0.7736(6) 0.0606(6) -0.3808(6) 0.045(2) Uani 1 1 d .
C33 C -0.5784(6) 0.2878(5) -0.3443(5) 0.045(2) Uani 1 1 d .
C21 C -0.4258(6) -0.1090(4) -0.3916(4) 0.0381(18) Uani 1 1 d .
H21A H -0.4428 -0.1603 -0.3702 0.046 Uiso 1 1 calc R
H21B H -0.3724 -0.0811 -0.3508 0.046 Uiso 1 1 calc R
C32 C -0.8298(7) 0.1411(6) -0.3764(6) 0.063(2) Uani 1 1 d .
H32A H -0.8537 0.1683 -0.4261 0.095 Uiso 1 1 calc R
H32B H -0.7864 0.1792 -0.3388 0.095 Uiso 1 1 calc R
H32C H -0.8846 0.1266 -0.3614 0.095 Uiso 1 1 calc R
C36 C -0.5079(7) 0.2207(6) -0.2928(5) 0.063(3) Uani 1 1 d .
H36A H -0.4727 0.1933 -0.3213 0.095 Uiso 1 1 calc R
H36B H -0.5454 0.1791 -0.2771 0.095 Uiso 1 1 calc R
H36C H -0.4617 0.2479 -0.2479 0.095 Uiso 1 1 calc R
C31 C -0.8393(8) 0.0051(6) -0.4453(7) 0.066(3) Uani 1 1 d .
H31A H -0.8596 0.0361 -0.4931 0.099 Uiso 1 1 calc R
H31B H -0.8965 -0.0113 -0.4342 0.099 Uiso 1 1 calc R
H31C H -0.8035 -0.0449 -0.4495 0.099 Uiso 1 1 calc R
C28 C -0.7527(8) 0.1168(6) -0.6531(5) 0.079(3) Uani 1 1 d .
H28A H -0.8005 0.0725 -0.6595 0.118 Uiso 1 1 calc R
H28B H -0.6874 0.0942 -0.6281 0.118 Uiso 1 1 calc R
H28C H -0.7590 0.1391 -0.7028 0.118 Uiso 1 1 calc R
C30 C -0.7387(9) 0.0160(7) -0.3032(7) 0.080(4) Uani 1 1 d .
H30A H -0.7036 -0.0349 -0.3062 0.120 Uiso 1 1 calc R
H30B H -0.7948 0.0015 -0.2898 0.120 Uiso 1 1 calc R
H30C H -0.6956 0.0531 -0.2645 0.120 Uiso 1 1 calc R
C35 C -0.6328(8) 0.3293(9) -0.2964(8) 0.123(6) Uani 1 1 d .
H35A H -0.6770 0.3722 -0.3268 0.185 Uiso 1 1 calc R
H35B H -0.5856 0.3548 -0.2511 0.185 Uiso 1 1 calc R
H35C H -0.6699 0.2868 -0.2814 0.185 Uiso 1 1 calc R
C34 C -0.5241(7) 0.3484(5) -0.3755(6) 0.075(3) Uani 1 1 d .
H34A H -0.5691 0.3906 -0.4063 0.112 Uiso 1 1 calc R
H34B H -0.4950 0.3183 -0.4070 0.112 Uiso 1 1 calc R
H34C H -0.4731 0.3756 -0.3335 0.112 Uiso 1 1 calc R
C27 C -0.7014(10) 0.2582(7) -0.5986(6) 0.111(5) Uani 1 1 d .
H27A H -0.7137 0.3037 -0.5687 0.166 Uiso 1 1 calc R
H27B H -0.7107 0.2783 -0.6496 0.166 Uiso 1 1 calc R
H27C H -0.6346 0.2385 -0.5740 0.166 Uiso 1 1 calc R
C26 C -0.8757(9) 0.2170(9) -0.6375(6) 0.078(4) Uani 1 1 d .
H26A H -0.9190 0.1708 -0.6375 0.118 Uiso 1 1 calc R
H26B H -0.8900 0.2362 -0.6895 0.118 Uiso 1 1 calc R
H26C H -0.8857 0.2630 -0.6069 0.118 Uiso 1 1 calc R

loop_
_atom_site_aniso_label
_atom_site_aniso_U_11
_atom_site_aniso_U_22
_atom_site_aniso_U_33
_atom_site_aniso_U_23
_atom_site_aniso_U_13
_atom_site_aniso_U_12
Pt1 0.0138(2) 0.0129(3) 0.0301(3) 0.000 0.0114(2) 0.000
Si1 0.0205(9) 0.0149(8) 0.0308(10) -0.0009(7) 0.0148(8) 0.0006(6)
O1 0.026(3) 0.019(3) 0.063(5) -0.008(3) 0.037(3) -0.004(2)
O2 0.029(2) 0.022(2) 0.027(3) -0.002(2) 0.011(2) -0.0039(18)
O3 0.019(2) 0.014(2) 0.029(2) -0.0020(18) 0.0076(19) 0.0026(16)
O4 0.018(2) 0.019(2) 0.027(3) 0.0018(18) 0.010(2) -0.0013(16)
C1 0.033(6) 0.017(6) 0.057(8) -0.009(5) 0.025(6) 0.000(5)
C12 0.029(4) 0.035(5) 0.042(6) -0.010(4) 0.003(4) 0.001(3)
C5 0.037(4) 0.020(3) 0.023(4) 0.000(3) 0.011(3) 0.006(3)
C9 0.017(3) 0.020(3) 0.030(4) -0.006(3) 0.009(3) -0.001(2)
C16 0.037(4) 0.047(6) 0.033(5) 0.006(4) 0.012(4) -0.005(4)
C13 0.017(4) 0.022(4) 0.035(5) -0.003(3) 0.011(3) -0.003(3)
C4 0.020(3) 0.017(3) 0.044(4) -0.003(3) 0.011(3) -0.006(2)
C3 0.028(4) 0.027(3) 0.037(4) -0.012(3) 0.009(3) -0.008(3)
C15 0.034(4) 0.024(3) 0.041(5) -0.006(3) 0.015(4) -0.008(3)
C8 0.047(5) 0.028(4) 0.038(5) -0.001(3) 0.019(4) -0.003(3)
C11 0.031(4) 0.038(4) 0.033(4) 0.002(3) 0.003(3) 0.002(3)
C14 0.027(4) 0.037(4) 0.041(4) 0.001(3) 0.021(3) 0.001(3)
C7 0.034(4) 0.045(5) 0.032(4) 0.000(4) 0.008(4) 0.004(3)
C10 0.022(3) 0.021(3) 0.043(4) 0.003(3) 0.010(3) -0.008(2)
C2 0.036(4) 0.022(3) 0.035(4) -0.008(3) 0.014(3) -0.002(3)
C6 0.046(4) 0.040(4) 0.031(4) 0.000(3) 0.018(4) 0.011(3)
Pt2 0.0273(3) 0.0219(3) 0.0209(3) 0.000 0.0094(3) 0.000
Si2 0.0302(10) 0.0239(10) 0.0247(10) -0.0012(8) 0.0125(9) -0.0017(7)
O12 0.030(3) 0.032(2) 0.033(3) -0.009(2) 0.009(2) 0.000(2)
O9 0.042(4) 0.028(4) 0.036(4) 0.004(4) 0.019(4) 0.002(3)
C22 0.042(4) 0.025(3) 0.021(4) 0.006(3) 0.012(3) -0.005(3)
C23 0.036(5) 0.020(5) 0.045(6) -0.003(4) 0.019(5) -0.002(4)
O10 0.039(3) 0.038(3) 0.020(2) -0.001(2) 0.006(2) -0.011(2)
O11 0.036(3) 0.038(3) 0.033(3) 0.007(2) 0.020(2) 0.004(2)
C24 0.034(4) 0.026(3) 0.046(5) -0.009(3) 0.010(4) -0.008(3)
C25 0.039(4) 0.048(4) 0.014(4) 0.008(3) 0.005(3) 0.009(3)
C29 0.044(5) 0.048(5) 0.049(6) 0.017(5) 0.027(5) 0.004(4)
C33 0.034(4) 0.048(5) 0.050(5) -0.035(4) 0.011(4) -0.015(4)
C21 0.037(4) 0.035(4) 0.039(5) 0.000(3) 0.010(4) -0.001(3)
C32 0.058(5) 0.055(5) 0.095(7) -0.001(5) 0.050(5) 0.008(4)
C36 0.066(6) 0.074(6) 0.028(5) 0.005(4) -0.009(4) -0.025(5)
C31 0.054(7) 0.060(6) 0.096(9) -0.001(6) 0.041(7) -0.023(5)
C28 0.101(8) 0.085(8) 0.048(6) 0.001(5) 0.026(6) 0.039(6)
C30 0.082(8) 0.094(9) 0.089(8) 0.041(7) 0.060(7) 0.009(6)
C35 0.054(6) 0.163(12) 0.146(12) -0.130(11) 0.028(7) -0.021(8)
C34 0.053(6) 0.050(6) 0.089(8) 0.012(5) -0.014(6) -0.026(4)
C27 0.157(12) 0.092(9) 0.051(7) 0.031(6) -0.002(7) -0.060(9)
C26 0.070(8) 0.118(11) 0.045(7) 0.005(7) 0.018(6) 0.036(7)

loop_
_atom_type_symbol
_atom_type_description
_atom_type_scat_dispersion_real
_atom_type_scat_dispersion_imag
_atom_type_scat_source
C C 0.0033 0.0016 'International Tables Vol C Tables 4.2.6.8 and 6.1.1.4'
H H 0.0000 0.0000 'International Tables Vol C Tables 4.2.6.8 and 6.1.1.4'
O O 0.0106 0.0060 'International Tables Vol C Tables 4.2.6.8 and 6.1.1.4'
Si Si 0.0817 0.0704 'International Tables Vol C Tables 4.2.6.8 and 6.1.1.4'
Pt Pt -1.7033 8.3905 'International Tables Vol C Tables 4.2.6.8 and 6.1.1.4'

loop_
_geom_angle_atom_site_label_1
_geom_angle_atom_site_label_2
_geom_angle_atom_site_label_3
_geom_angle
_geom_angle_site_symmetry_1
_geom_angle_site_symmetry_3
O1 Pt1 O1 83.6(4) 2 .
O1 Pt1 C1 165.8(4) 2 2
O1 Pt1 C1 96.2(3) . 2
O1 Pt1 C1 96.2(3) 2 .
O1 Pt1 C1 165.8(4) . .
C1 Pt1 C1 87.4(7) 2 .
O1 Pt1 C4 157.7(3) 2 .
O1 Pt1 C4 93.1(3) . .
C1 Pt1 C4 36.4(3) 2 .
C1 Pt1 C4 81.7(4) . .
O1 Pt1 C4 93.1(3) 2 2
O1 Pt1 C4 157.7(3) . 2
C1 Pt1 C4 81.7(4) 2 2
C1 Pt1 C4 36.4(3) . 2
C4 Pt1 C4 97.9(3) . 2
O1 Si1 O3 109.4(3) . .
O1 Si1 O4 109.0(3) . .
O3 Si1 O4 111.0(2) . .
O1 Si1 O2 114.8(3) . .
O3 Si1 O2 107.7(2) . .
O4 Si1 O2 104.9(2) . .
Si1 O1 Pt1 144.0(4) . .
C5 O2 Si1 133.6(4) . .
C9 O3 Si1 125.8(3) . .
C13 O4 Si1 130.5(4) . .
C4 C1 C2 126.9(10) 2 .
C4 C1 Pt1 72.5(6) 2 .
C2 C1 Pt1 113.9(7) . .
C4 C1 H1A 112.3 2 .
C2 C1 H1A 112.3 . .
Pt1 C1 H1A 112.3 . .
C9 C12 H12A 109.5 . .
C9 C12 H12B 109.5 . .
H12A C12 H12B 109.5 . .
C9 C12 H12C 109.5 . .
H12A C12 H12C 109.5 . .
H12B C12 H12C 109.5 . .
O2 C5 C7 105.6(6) . .
O2 C5 C6 109.8(5) . .
C7 C5 C6 111.4(6) . .
O2 C5 C8 108.6(5) . .
C7 C5 C8 110.9(6) . .
C6 C5 C8 110.4(6) . .
O3 C9 C10 109.5(5) . .
O3 C9 C11 110.7(5) . .
C10 C9 C11 110.8(5) . .
O3 C9 C12 105.8(5) . .
C10 C9 C12 110.4(6) . .
C11 C9 C12 109.5(6) . .
C13 C16 H16A 109.5 . .
C13 C16 H16B 109.5 . .
H16A C16 H16B 109.5 . .
C13 C16 H16C 109.5 . .
H16A C16 H16C 109.5 . .
H16B C16 H16C 109.5 . .
O4 C13 C16 105.6(6) . .
O4 C13 C15 108.7(6) . .
C16 C13 C15 110.7(6) . .
O4 C13 C14 112.2(5) . .
C16 C13 C14 109.3(6) . .
C15 C13 C14 110.3(6) . .
C1 C4 C3 124.0(7) 2 .
C1 C4 Pt1 71.0(5) 2 .
C3 C4 Pt1 109.3(4) . .
C1 C4 H4A 114.7 2 .
C3 C4 H4A 114.7 . .
Pt1 C4 H4A 114.7 . .
C4 C3 C2 113.1(5) . .
C4 C3 H3A 109.0 . .
C2 C3 H3A 109.0 . .
C4 C3 H3B 109.0 . .
C2 C3 H3B 109.0 . .
H3A C3 H3B 107.8 . .
C13 C15 H15A 109.5 . .
C13 C15 H15B 109.5 . .
H15A C15 H15B 109.5 . .
C13 C15 H15C 109.5 . .
H15A C15 H15C 109.5 . .
H15B C15 H15C 109.5 . .
C5 C8 H8A 109.5 . .
C5 C8 H8B 109.5 . .
H8A C8 H8B 109.5 . .
C5 C8 H8C 109.5 . .
H8A C8 H8C 109.5 . .
H8B C8 H8C 109.5 . .
C9 C11 H11A 109.5 . .
C9 C11 H11B 109.5 . .
H11A C11 H11B 109.5 . .
C9 C11 H11C 109.5 . .
H11A C11 H11C 109.5 . .
H11B C11 H11C 109.5 . .
C13 C14 H14A 109.5 . .
C13 C14 H14B 109.5 . .
H14A C14 H14B 109.5 . .
C13 C14 H14C 109.5 . .
H14A C14 H14C 109.5 . .
H14B C14 H14C 109.5 . .
C5 C7 H7A 109.5 . .
C5 C7 H7B 109.5 . .
H7A C7 H7B 109.5 . .
C5 C7 H7C 109.5 . .
H7A C7 H7C 109.5 . .
H7B C7 H7C 109.5 . .
C9 C10 H10A 109.5 . .
C9 C10 H10B 109.5 . .
H10A C10 H10B 109.5 . .
C9 C10 H10C 109.5 . .
H10A C10 H10C 109.5 . .
H10B C10 H10C 109.5 . .
C1 C2 C3 111.7(6) . .
C1 C2 H2A 109.3 . .
C3 C2 H2A 109.3 . .
C1 C2 H2B 109.3 . .
C3 C2 H2B 109.3 . .
H2A C2 H2B 107.9 . .
C5 C6 H6A 109.5 . .
C5 C6 H6B 109.5 . .
H6A C6 H6B 109.5 . .
C5 C6 H6C 109.5 . .
H6A C6 H6C 109.5 . .
H6B C6 H6C 109.5 . .
O9 Pt2 O9 86.5(4) 2_454 .
O9 Pt2 C22 90.5(3) 2_454 2_454
O9 Pt2 C22 161.1(3) . 2_454
O9 Pt2 C22 161.1(3) 2_454 .
O9 Pt2 C22 90.5(3) . .
C22 Pt2 C22 98.1(4) 2_454 .
O9 Pt2 C23 161.4(3) 2_454 .
O9 Pt2 C23 94.3(4) . .
C22 Pt2 C23 82.7(3) 2_454 .
C22 Pt2 C23 37.4(3) . .
O9 Pt2 C23 94.3(4) 2_454 2_454
O9 Pt2 C23 161.4(3) . 2_454
C22 Pt2 C23 37.4(3) 2_454 2_454
C22 Pt2 C23 82.7(3) . 2_454
C23 Pt2 C23 90.8(6) . 2_454
O9 Si2 O10 117.0(3) . .
O9 Si2 O11 107.9(3) . .
O10 Si2 O11 105.1(2) . .
O9 Si2 O12 110.0(3) . .
O10 Si2 O12 106.5(2) . .
O11 Si2 O12 110.1(3) . .
C33 O12 Si2 130.6(4) . .
Si2 O9 Pt2 135.7(5) . .
C23 C22 C21 127.0(7) . .
C23 C22 Pt2 73.0(5) . .
C21 C22 Pt2 110.0(5) . .
C23 C22 H22A 113.1 . .
C21 C22 H22A 113.1 . .
Pt2 C22 H22A 113.1 . .
C22 C23 C24 122.3(8) . .
C22 C23 Pt2 69.5(5) . .
C24 C23 Pt2 110.5(7) . .
C22 C23 H23A 115.3 . .
C24 C23 H23A 115.3 . .
Pt2 C23 H23A 115.3 . .
C25 O10 Si2 133.0(5) . .
C29 O11 Si2 131.2(4) . .
C21 C24 C23 112.2(6) 2_454 .
C21 C24 H24A 109.2 2_454 .
C23 C24 H24A 109.2 . .
C21 C24 H24B 109.2 2_454 .
C23 C24 H24B 109.2 . .
H24A C24 H24B 107.9 . .
O10 C25 C27 110.7(6) . .
O10 C25 C26 108.0(7) . .
C27 C25 C26 111.2(9) . .
O10 C25 C28 107.5(6) . .
C27 C25 C28 109.3(9) . .
C26 C25 C28 110.1(8) . .
O11 C29 C31 109.8(8) . .
O11 C29 C30 104.2(7) . .
C31 C29 C30 112.6(9) . .
O11 C29 C32 111.6(7) . .
C31 C29 C32 109.0(7) . .
C30 C29 C32 109.6(8) . .
O12 C33 C34 108.8(7) . .
O12 C33 C35 105.1(6) . .
C34 C33 C35 114.2(9) . .
O12 C33 C36 110.4(6) . .
C34 C33 C36 110.8(7) . .
C35 C33 C36 107.3(9) . .
C22 C21 C24 112.4(6) . 2_454
C22 C21 H21A 109.1 . .
C24 C21 H21A 109.1 2_454 .
C22 C21 H21B 109.1 . .
C24 C21 H21B 109.1 2_454 .
H21A C21 H21B 107.9 . .
C29 C32 H32A 109.5 . .
C29 C32 H32B 109.5 . .
H32A C32 H32B 109.5 . .
C29 C32 H32C 109.5 . .
H32A C32 H32C 109.5 . .
H32B C32 H32C 109.5 . .
C33 C36 H36A 109.5 . .
C33 C36 H36B 109.5 . .
H36A C36 H36B 109.5 . .
C33 C36 H36C 109.5 . .
H36A C36 H36C 109.5 . .
H36B C36 H36C 109.5 . .
C29 C31 H31A 109.5 . .
C29 C31 H31B 109.5 . .
H31A C31 H31B 109.5 . .
C29 C31 H31C 109.5 . .
H31A C31 H31C 109.5 . .
H31B C31 H31C 109.5 . .
C25 C28 H28A 109.5 . .
C25 C28 H28B 109.5 . .
H28A C28 H28B 109.5 . .
C25 C28 H28C 109.5 . .
H28A C28 H28C 109.5 . .
H28B C28 H28C 109.5 . .
C29 C30 H30A 109.5 . .
C29 C30 H30B 109.5 . .
H30A C30 H30B 109.5 . .
C29 C30 H30C 109.5 . .
H30A C30 H30C 109.5 . .
H30B C30 H30C 109.5 . .
C33 C35 H35A 109.5 . .
C33 C35 H35B 109.5 . .
H35A C35 H35B 109.5 . .
C33 C35 H35C 109.5 . .
H35A C35 H35C 109.5 . .
H35B C35 H35C 109.5 . .
C33 C34 H34A 109.5 . .
C33 C34 H34B 109.5 . .
H34A C34 H34B 109.5 . .
C33 C34 H34C 109.5 . .
H34A C34 H34C 109.5 . .
H34B C34 H34C 109.5 . .
C25 C27 H27A 109.5 . .
C25 C27 H27B 109.5 . .
H27A C27 H27B 109.5 . .
C25 C27 H27C 109.5 . .
H27A C27 H27C 109.5 . .
H27B C27 H27C 109.5 . .
C25 C26 H26A 109.5 . .
C25 C26 H26B 109.5 . .
H26A C26 H26B 109.5 . .
C25 C26 H26C 109.5 . .
H26A C26 H26C 109.5 . .
H26B C26 H26C 109.5 . .

loop_
_geom_bond_atom_site_label_1
_geom_bond_atom_site_label_2
_geom_bond_distance
_geom_bond_site_symmetry_2
Pt1 O1 1.982(7) 2
Pt1 O1 1.982(7) .
Pt1 C1 2.119(11) 2
Pt1 C1 2.119(11) .
Pt1 C4 2.137(6) .
Pt1 C4 2.137(6) 2
Si1 O1 1.592(7) .
Si1 O3 1.644(4) .
Si1 O4 1.645(4) .
Si1 O2 1.655(5) .
O2 C5 1.438(8) .
O3 C9 1.456(7) .
O4 C13 1.444(8) .
C1 C4 1.331(12) 2
C1 C2 1.519(12) .
C1 H1A 0.9800 .
C12 C9 1.547(10) .
C12 H12A 0.9600 .
C12 H12B 0.9600 .
C12 H12C 0.9600 .
C5 C7 1.494(10) .
C5 C6 1.517(9) .
C5 C8 1.549(8) .
C9 C10 1.508(8) .
C9 C11 1.531(9) .
C16 C13 1.505(11) .
C16 H16A 0.9600 .
C16 H16B 0.9600 .
C16 H16C 0.9600 .
C13 C15 1.512(9) .
C13 C14 1.538(10) .
C4 C1 1.331(12) 2
C4 C3 1.516(9) .
C4 H4A 0.9800 .
C3 C2 1.530(9) .
C3 H3A 0.9700 .
C3 H3B 0.9700 .
C15 H15A 0.9600 .
C15 H15B 0.9600 .
C15 H15C 0.9600 .
C8 H8A 0.9600 .
C8 H8B 0.9600 .
C8 H8C 0.9600 .
C11 H11A 0.9600 .
C11 H11B 0.9600 .
C11 H11C 0.9600 .
C14 H14A 0.9600 .
C14 H14B 0.9600 .
C14 H14C 0.9600 .
C7 H7A 0.9600 .
C7 H7B 0.9600 .
C7 H7C 0.9600 .
C10 H10A 0.9600 .
C10 H10B 0.9600 .
C10 H10C 0.9600 .
C2 H2A 0.9700 .
C2 H2B 0.9700 .
C6 H6A 0.9600 .
C6 H6B 0.9600 .
C6 H6C 0.9600 .
Pt2 O9 2.008(8) 2_454
Pt2 O9 2.008(8) .
Pt2 C22 2.119(6) 2_454
Pt2 C22 2.119(6) .
Pt2 C23 2.164(11) .
Pt2 C23 2.164(11) 2_454
Si2 O9 1.592(8) .
Si2 O10 1.633(5) .
Si2 O11 1.639(5) .
Si2 O12 1.640(5) .
O12 C33 1.454(8) .
C22 C23 1.375(12) .
C22 C21 1.508(10) .
C22 H22A 0.9800 .
C23 C24 1.558(12) .
C23 H23A 0.9800 .
O10 C25 1.436(8) .
O11 C29 1.442(9) .
C24 C21 1.534(10) 2_454
C24 H24A 0.9700 .
C24 H24B 0.9700 .
C25 C27 1.474(12) .
C25 C26 1.498(13) .
C25 C28 1.520(11) .
C29 C31 1.508(12) .
C29 C30 1.514(12) .
C29 C32 1.523(12) .
C33 C34 1.480(12) .
C33 C35 1.530(13) .
C33 C36 1.537(11) .
C21 C24 1.534(10) 2_454
C21 H21A 0.9700 .
C21 H21B 0.9700 .
C32 H32A 0.9600 .
C32 H32B 0.9600 .
C32 H32C 0.9600 .
C36 H36A 0.9600 .
C36 H36B 0.9600 .
C36 H36C 0.9600 .
C31 H31A 0.9600 .
C31 H31B 0.9600 .
C31 H31C 0.9600 .
C28 H28A 0.9600 .
C28 H28B 0.9600 .
C28 H28C 0.9600 .
C30 H30A 0.9600 .
C30 H30B 0.9600 .
C30 H30C 0.9600 .
C35 H35A 0.9600 .
C35 H35B 0.9600 .
C35 H35C 0.9600 .
C34 H34A 0.9600 .
C34 H34B 0.9600 .
C34 H34C 0.9600 .
C27 H27A 0.9600 .
C27 H27B 0.9600 .
C27 H27C 0.9600 .
C26 H26A 0.9600 .
C26 H26B 0.9600 .
C26 H26C 0.9600 .

loop_
_geom_torsion_atom_site_label_1
_geom_torsion_atom_site_label_2
_geom_torsion_atom_site_label_3
_geom_torsion_atom_site_label_4
_geom_torsion
_geom_torsion_site_symmetry_1
_geom_torsion_site_symmetry_4
O3 Si1 O1 Pt1 167.3(7) . .
O4 Si1 O1 Pt1 45.8(9) . .
O2 Si1 O1 Pt1 -71.5(8) . .
O1 Pt1 O1 Si1 162.0(10) 2 .
C1 Pt1 O1 Si1 -32.3(8) 2 .
C1 Pt1 O1 Si1 72(2) . .
C4 Pt1 O1 Si1 4.2(8) . .
C4 Pt1 O1 Si1 -115.5(8) 2 .
O1 Si1 O2 C5 -45.9(6) . .
O3 Si1 O2 C5 76.2(5) . .
O4 Si1 O2 C5 -165.6(5) . .
O1 Si1 O3 C9 -39.7(6) . .
O4 Si1 O3 C9 80.7(5) . .
O2 Si1 O3 C9 -165.0(4) . .
O1 Si1 O4 C13 -162.5(5) . .
O3 Si1 O4 C13 76.9(5) . .
O2 Si1 O4 C13 -39.1(6) . .
O1 Pt1 C1 C4 86.8(6) 2 2
O1 Pt1 C1 C4 175.2(13) . 2
C1 Pt1 C1 C4 -79.4(6) 2 2
C4 Pt1 C1 C4 -115.6(6) . 2
O1 Pt1 C1 C2 -149.9(7) 2 .
O1 Pt1 C1 C2 -62(2) . .
C1 Pt1 C1 C2 43.9(6) 2 .
C4 Pt1 C1 C2 7.7(7) . .
C4 Pt1 C1 C2 123.3(11) 2 .
Si1 O2 C5 C7 -174.8(4) . .
Si1 O2 C5 C6 65.0(7) . .
Si1 O2 C5 C8 -55.8(7) . .
Si1 O3 C9 C10 79.1(6) . .
Si1 O3 C9 C11 -43.3(7) . .
Si1 O3 C9 C12 -161.9(5) . .
Si1 O4 C13 C16 -155.1(5) . .
Si1 O4 C13 C15 86.1(7) . .
Si1 O4 C13 C14 -36.2(8) . .
O1 Pt1 C4 C1 -176.9(9) 2 2
O1 Pt1 C4 C1 -96.3(6) . 2
C1 Pt1 C4 C1 97.0(8) . 2
C4 Pt1 C4 C1 64.3(6) 2 2
O1 Pt1 C4 C3 62.7(9) 2 .
O1 Pt1 C4 C3 143.3(5) . .
C1 Pt1 C4 C3 -120.4(8) 2 .
C1 Pt1 C4 C3 -23.4(5) . .
C4 Pt1 C4 C3 -56.1(4) 2 .
C1 C4 C3 C2 -43.9(10) 2 .
Pt1 C4 C3 C2 35.8(7) . .
C4 C1 C2 C3 95.2(10) 2 .
Pt1 C1 C2 C3 9.6(10) . .
C4 C3 C2 C1 -30.1(9) . .
O9 Si2 O12 C33 -40.3(7) . .
O10 Si2 O12 C33 -168.1(6) . .
O11 Si2 O12 C33 78.5(7) . .
O10 Si2 O9 Pt2 -50.8(7) . .
O11 Si2 O9 Pt2 67.4(6) . .
O12 Si2 O9 Pt2 -172.5(5) . .
O9 Pt2 O9 Si2 129.5(8) 2_454 .
C22 Pt2 O9 Si2 48.2(13) 2_454 .
C22 Pt2 O9 Si2 -69.3(7) . .
C23 Pt2 O9 Si2 -32.0(7) . .
C23 Pt2 O9 Si2 -137.5(10) 2_454 .
O9 Pt2 C22 C23 177.0(9) 2_454 .
O9 Pt2 C22 C23 96.4(6) . .
C22 Pt2 C22 C23 -66.7(5) 2_454 .
C23 Pt2 C22 C23 -100.9(7) 2_454 .
O9 Pt2 C22 C21 -59.0(11) 2_454 .
O9 Pt2 C22 C21 -139.6(5) . .
C22 Pt2 C22 C21 57.3(4) 2_454 .
C23 Pt2 C22 C21 124.0(8) . .
C23 Pt2 C22 C21 23.1(5) 2_454 .
C21 C22 C23 C24 -0.7(14) . .
Pt2 C22 C23 C24 101.9(9) . .
C21 C22 C23 Pt2 -102.6(7) . .
O9 Pt2 C23 C22 -177.0(9) 2_454 .
O9 Pt2 C23 C22 -85.2(5) . .
C22 Pt2 C23 C22 113.6(6) 2_454 .
C23 Pt2 C23 C22 76.9(5) 2_454 .
O9 Pt2 C23 C24 65.0(14) 2_454 .
O9 Pt2 C23 C24 156.8(6) . .
C22 Pt2 C23 C24 -4.4(6) 2_454 .
C22 Pt2 C23 C24 -118.0(9) . .
C23 Pt2 C23 C24 -41.1(5) 2_454 .
O9 Si2 O10 C25 -45.4(7) . .
O11 Si2 O10 C25 -165.0(6) . .
O12 Si2 O10 C25 78.2(6) . .
O9 Si2 O11 C29 -168.4(7) . .
O10 Si2 O11 C29 -42.9(7) . .
O12 Si2 O11 C29 71.5(7) . .
C22 C23 C24 C21 -93.0(10) . 2_454
Pt2 C23 C24 C21 -14.9(9) . 2_454
Si2 O10 C25 C27 -23.1(11) . .
Si2 O10 C25 C26 -145.0(7) . .
Si2 O10 C25 C28 96.3(8) . .
Si2 O11 C29 C31 83.1(9) . .
Si2 O11 C29 C30 -156.1(6) . .
Si2 O11 C29 C32 -37.9(11) . .
Si2 O12 C33 C34 101.0(8) . .
Si2 O12 C33 C35 -136.2(8) . .
Si2 O12 C33 C36 -20.8(10) . .
C23 C22 C21 C24 45.3(11) . 2_454
Pt2 C22 C21 C24 -38.2(7) . 2_454
